data_7027816
loop_
_publ_author_name
'Kanematsu, Naohiro'
'Ebihara, Masahiro'
'Kawamura, Takashi'

_publ_section_title
;
 A one-step synthesis of an iridium(II) dinuclear complex. Preparation,
 structures and properties of
 bis(\m-acetato)dicarbonyldichlorodiiridium(II) complexes&#x200A;&#x2020;
;
_journal_issue 24
_journal_name_full 'Journal of the Chemical Society, Dalton Transactions'
_journal_page_first 4413
_journal_paper_doi 10.1039/a907776f
_journal_year 1999
_chemical_formula_moiety 'C10 H12 Cl2 Ir2 N2 O6 '
_chemical_formula_sum 'C10 H12 Cl2 Ir2 N2 O6'
_chemical_formula_weight 711.56
_space_group_IT_number 33
_symmetry_cell_setting orthorhombic
_symmetry_Int_Tables_number 33
_symmetry_space_group_name_Hall 'P 2c -2n'
_symmetry_space_group_name_H-M 'P n a 21'
_audit_creation_date 'Sat Sep  4 18:15:48 1999'
_audit_creation_method 'from TEXRAY.INF file'
_cell_angle_alpha 90
_cell_angle_beta 90
_cell_angle_gamma 90
_cell_formula_units_Z 4
_cell_length_a 15.681(1)
_cell_length_b 11.324(2)
_cell_length_c 9.807(1)
_cell_measurement_reflns_used 25
_cell_measurement_temperature 296.2
_cell_measurement_theta_max 14.8
_cell_measurement_theta_min 12.5
_cell_volume 1741.4(4)
_computing_cell_refinement 'Rigaku/AFC Diffractometer Control'
_computing_data_collection 'Rigaku/AFC Diffractometer Control'
_computing_data_reduction teXsan
_computing_publication_material teXsan
_computing_structure_refinement teXsan
_computing_structure_solution SHELXS86
_diffrn_ambient_temperature 296.2
_diffrn_measurement_device_type 'Rigaku AFC7R'
_diffrn_measurement_method \w-2\q
_diffrn_orient_matrix_UB_11 0.00430
_diffrn_orient_matrix_UB_12 -0.08770
_diffrn_orient_matrix_UB_13 -0.01016
_diffrn_orient_matrix_UB_21 -0.01460
_diffrn_orient_matrix_UB_22 -0.00994
_diffrn_orient_matrix_UB_23 0.09860
_diffrn_orient_matrix_UB_31 -0.06191
_diffrn_orient_matrix_UB_32 -0.00368
_diffrn_orient_matrix_UB_33 -0.02404
_diffrn_radiation_detector 'scintillation counter'
_diffrn_radiation_monochromator graphite
_diffrn_radiation_source 'Rigaku rotating anode'
_diffrn_radiation_type 'Mo K\a'
_diffrn_radiation_wavelength 0.7107
_diffrn_reflns_av_R_equivalents 0.000
_diffrn_reflns_av_sigmaI/netI 0.111
_diffrn_reflns_limit_h_max 0
_diffrn_reflns_limit_h_min -20
_diffrn_reflns_limit_k_max 14
_diffrn_reflns_limit_k_min 0
_diffrn_reflns_limit_l_max 0
_diffrn_reflns_limit_l_min -12
_diffrn_reflns_number 2119
_diffrn_reflns_reduction_process 'Lp corrections applied'
_diffrn_reflns_theta_max 27.49
_diffrn_reflns_theta_min 2.08
_diffrn_standards_decay_% 0.44
_diffrn_standards_interval_count 150
_diffrn_standards_number 3
_exptl_absorpt_coefficient_mu 15.640
_exptl_absorpt_correction_T_max 0.209
_exptl_absorpt_correction_T_min 0.131
_exptl_absorpt_correction_type refdelf
_exptl_absorpt_process_details '(Walker & Stuart, 1983)'
_exptl_crystal_colour yellow
_exptl_crystal_density_diffrn 2.714
_exptl_crystal_density_method 'not measured'
_exptl_crystal_description prismatic
_exptl_crystal_F_000 1288.00
_exptl_crystal_size_max 0.170
_exptl_crystal_size_mid 0.165
_exptl_crystal_size_min 0.100
_refine_diff_density_max 2.30
_refine_diff_density_min -2.03
_refine_ls_extinction_coef 0.0013(1)
_refine_ls_extinction_method 'Zachariasen(1967) type 2 Gaussian isotropic'
_refine_ls_goodness_of_fit_ref 1.013
_refine_ls_hydrogen_treatment noref
_refine_ls_matrix_type full
_refine_ls_number_constraints 0
_refine_ls_number_parameters 200
_refine_ls_number_reflns 2119
_refine_ls_number_restraints 0
_refine_ls_R_factor_all 0.0707
_refine_ls_R_factor_gt 0.0386
_refine_ls_shift/su_max 0.0070
_refine_ls_shift/su_mean 0.0000
_refine_ls_structure_factor_coef Fsqd
_refine_ls_weighting_details 'w = 1/[\s^2^(Fo^2^) + 0.00090(Fo^2^)^2^]'
_refine_ls_weighting_scheme calc
_refine_ls_wR_factor_gt 0.0809
_refine_ls_wR_factor_ref 0.0908
_reflns_number_gt 1621
_reflns_number_total 2119
_reflns_observed_criterion >2.0sigma(I)
_cod_data_source_file 907776fsup1.cif
_cod_data_source_block '[Ir2(O2CMe)2Cl2(CO)2(MeCN)2]_2'
_cod_depositor_comments
;
The following automatic conversions were performed:
'_atom_site_calc_flags' tag replaced with '_atom_site_calc_flag' tag
as specified in the replacement file
'cod-tools/trunk/perl-scripts/inputs/replacement_tags.lst'.

'_atom_type_scat_imag'
tag replaced with '_atom_type_scat_dispersion_imag' tag as specified
in the replacement file
'cod-tools/trunk/perl-scripts/inputs/replacement_tags.lst'.

Automatic conversion script
Id: cif_correct_tags 3137 2015-03-23 15:08:43Z antanas 
;
_cod_original_cell_volume 1741.6(3)
_cod_original_sg_symbol_H-M 'P n a 21     '
_cod_original_formula_sum 'C10 H12 Cl2 Ir2 N2 O6 '
_cod_database_code 7027816

loop_
_symmetry_equiv_pos_as_xyz
x,y,z
-x,-y,1/2+z
1/2-x,1/2+y,1/2+z
1/2+x,1/2-y,z

loop_
_atom_site_label
_atom_site_type_symbol
_atom_site_fract_x
_atom_site_fract_y
_atom_site_fract_z
_atom_site_U_iso_or_equiv
_atom_site_adp_type
_atom_site_occupancy
_atom_site_calc_flag
Ir(1) Ir 0.81038(4) -0.04383(6) 0.476(8) 0.0309(2) Uani 1.00 d
Ir(2) Ir 0.71521(5) 0.13463(7) 0.531(8) 0.0317(2) Uani 1.00 d
Cl(1) Cl 0.8945(3) -0.0263(6) 0.672(8) 0.053(2) Uani 1.00 d
Cl(2) Cl 0.5917(3) 0.0271(5) 0.578(8) 0.053(2) Uani 1.00 d
O(1) O 0.7439(8) -0.051(1) 0.296(8) 0.036(3) Uani 1.00 d
O(2) O 0.681(1) 0.124(1) 0.327(8) 0.047(4) Uani 1.00 d
O(3) O 0.8879(8) 0.083(1) 0.383(8) 0.037(4) Uani 1.00 d
O(4) O 0.8179(8) 0.235(1) 0.472(8) 0.045(4) Uani 1.00 d
O(5) O 0.7035(9) -0.220(2) 0.612(8) 0.065(6) Uani 1.00 d
O(6) O 0.756(1) 0.146(2) 0.825(8) 0.074(6) Uani 1.00 d
N(1) N 0.904(1) -0.169(2) 0.396(8) 0.046(5) Uani 1.00 d
N(2) N 0.650(1) 0.299(1) 0.534(8) 0.043(4) Uani 1.00 d
C(1) C 0.702(1) 0.032(2) 0.257(8) 0.031(4) Uani 1.00 d
C(2) C 0.659(1) 0.024(2) 0.119(8) 0.041(6) Uani 1.00 d
C(3) C 0.877(1) 0.189(2) 0.407(8) 0.037(5) Uani 1.00 d
C(4) C 0.945(1) 0.272(2) 0.342(8) 0.044(6) Uani 1.00 d
C(5) C 0.744(1) -0.154(2) 0.559(8) 0.047(7) Uani 1.00 d
C(6) C 0.739(1) 0.139(2) 0.710(8) 0.040(5) Uani 1.00 d
C(7) C 0.956(1) -0.223(2) 0.358(8) 0.039(6) Uani 1.00 d
C(8) C 1.032(1) -0.287(2) 0.305(8) 0.064(8) Uani 1.00 d
C(9) C 0.623(1) 0.391(1) 0.529(8) 0.031(4) Uani 1.00 d
C(10) C 0.596(1) 0.514(2) 0.535(8) 0.052(6) Uani 1.00 d
H(1) H 0.6268 0.0941 0.1014 0.0474 Uiso 1.00 calc
H(2) H 0.6195 -0.0418 0.1174 0.0474 Uiso 1.00 calc
H(3) H 0.6995 0.0131 0.0492 0.0474 Uiso 1.00 calc
H(4) H 0.9225 0.3083 0.2601 0.0528 Uiso 1.00 calc
H(5) H 0.9618 0.3335 0.4023 0.0528 Uiso 1.00 calc
H(6) H 0.9946 0.2281 0.3160 0.0528 Uiso 1.00 calc
H(7) H 1.0795 -0.2321 0.2918 0.0720 Uiso 1.00 calc
H(8) H 1.0504 -0.3476 0.3630 0.0720 Uiso 1.00 calc
H(9) H 1.0201 -0.3198 0.2160 0.0720 Uiso 1.00 calc
H(10) H 0.5669 0.5367 0.4513 0.0596 Uiso 1.00 calc
H(11) H 0.5581 0.5276 0.6084 0.0596 Uiso 1.00 calc
H(12) H 0.6441 0.5660 0.5443 0.0596 Uiso 1.00 calc

loop_
_atom_site_aniso_label
_atom_site_aniso_U_11
_atom_site_aniso_U_22
_atom_site_aniso_U_33
_atom_site_aniso_U_12
_atom_site_aniso_U_13
_atom_site_aniso_U_23
Ir(1) 0.0300(3) 0.0305(3) 0.0322(4) 0.0037(3) 0.0025(4) 0.0001(4)
Ir(2) 0.0329(3) 0.0322(3) 0.0298(4) 0.0061(3) 0.0006(4) -0.0012(4)
Cl(1) 0.041(3) 0.075(4) 0.043(3) 0.015(3) -0.014(2) -0.005(3)
Cl(2) 0.035(2) 0.044(3) 0.081(5) 0.003(2) 0.015(3) 0.008(3)
O(1) 0.038(7) 0.030(7) 0.039(6) 0.002(6) -0.011(5) -0.016(7)
O(2) 0.057(10) 0.054(9) 0.030(4) 0.015(8) -0.007(7) -0.015(7)
O(3) 0.036(7) 0.038(6) 0.038(9) -0.003(5) 0.010(6) 0.005(6)
O(4) 0.047(7) 0.030(6) 0.057(9) -0.008(4) 0.024(7) -0.016(8)
O(5) 0.047(10) 0.07(1) 0.08(1) -0.008(7) 0.020(9) 0.05(1)
O(6) 0.08(1) 0.11(2) 0.029(5) 0.02(1) -0.007(9) 0.00(1)
N(1) 0.028(8) 0.040(10) 0.07(1) 0.015(6) -0.003(8) -0.013(9)
N(2) 0.055(10) 0.037(7) 0.038(9) 0.024(6) -0.02(1) 0.00(1)
C(1) 0.030(10) 0.036(8) 0.025(9) -0.009(6) -0.011(7) 0.006(6)
C(2) 0.04(1) 0.06(1) 0.03(1) 0.00(1) -0.021(9) -0.01(1)
C(3) 0.036(9) 0.037(6) 0.04(1) 0.012(7) 0.002(7) 0.018(9)
C(4) 0.04(1) 0.02(1) 0.07(2) 0.002(8) 0.01(1) 0.00(1)
C(5) 0.04(1) 0.04(1) 0.06(2) -0.011(9) 0.03(1) -0.014(9)
C(6) 0.04(1) 0.05(1) 0.028(4) 0.02(1) 0.006(9) 0.00(1)
C(7) 0.034(9) 0.03(1) 0.05(1) 0.000(7) 0.001(9) -0.027(10)
C(8) 0.03(1) 0.10(2) 0.06(2) 0.03(1) 0.01(1) -0.03(2)
C(9) 0.022(8) 0.034(6) 0.037(9) 0.002(6) -0.008(10) 0.00(1)
C(10) 0.07(1) 0.036(7) 0.05(1) 0.020(10) 0.00(1) -0.02(1)

loop_
_atom_type_symbol
_atom_type_description
_atom_type_scat_dispersion_real
_atom_type_scat_dispersion_imag
_atom_type_scat_source
C C 0.003 0.002
;International Tables for Crystallography
(1992, Vol. C, Tables 4.2.6.8 and 6.1.1.1)
;
H H 0.000 0.000
;International Tables for Crystallography
(1992, Vol. C, Table 6.1.1.2)
;
Cl Cl 0.148 0.159
;International Tables for Crystallography
(1992, Vol. C, Tables 4.2.6.8 and 6.1.1.1)
;
Ir Ir -1.444 7.990
;International Tables for Crystallography
(1992, Vol. C, Tables 4.2.6.8 and 6.1.1.1)
;
N N 0.006 0.003
;International Tables for Crystallography
(1992, Vol. C, Tables 4.2.6.8 and 6.1.1.1)
;
O O 0.011 0.006
;International Tables for Crystallography
(1992, Vol. C, Tables 4.2.6.8 and 6.1.1.1)
;

loop_
_geom_angle_atom_site_label_1
_geom_angle_atom_site_label_2
_geom_angle_atom_site_label_3
_geom_angle
_geom_angle_site_symmetry_1
_geom_angle_site_symmetry_2
_geom_angle_site_symmetry_3
_geom_angle_publ_flag
Ir(2) Ir(1) Cl(1) 95.1(2) 1_555 1_555 1_555 yes
Ir(2) Ir(1) O(1) 85.1(4) 1_555 1_555 1_555 yes
Ir(2) Ir(1) O(3) 83.7(4) 1_555 1_555 1_555 yes
Ir(2) Ir(1) N(1) 167.0(5) 1_555 1_555 1_555 yes
Ir(2) Ir(1) C(5) 96.4(6) 1_555 1_555 1_555 yes
Cl(1) Ir(1) O(1) 175.2(4) 1_555 1_555 1_555 yes
Cl(1) Ir(1) O(3) 88.5(5) 1_555 1_555 1_555 yes
Cl(1) Ir(1) N(1) 88.5(5) 1_555 1_555 1_555 yes
Cl(1) Ir(1) C(5) 90.8(8) 1_555 1_555 1_555 yes
O(1) Ir(1) O(3) 86.8(6) 1_555 1_555 1_555 yes
O(1) Ir(1) N(1) 90.2(6) 1_555 1_555 1_555 yes
O(1) Ir(1) C(5) 93.9(9) 1_555 1_555 1_555 yes
O(3) Ir(1) N(1) 84.0(6) 1_555 1_555 1_555 yes
O(3) Ir(1) C(5) 179.3(9) 1_555 1_555 1_555 yes
N(1) Ir(1) C(5) 96.0(8) 1_555 1_555 1_555 yes
Ir(1) Ir(2) Cl(2) 96.5(1) 1_555 1_555 1_555 yes
Ir(1) Ir(2) O(2) 84.4(4) 1_555 1_555 1_555 yes
Ir(1) Ir(2) O(4) 85.3(3) 1_555 1_555 1_555 yes
Ir(1) Ir(2) N(2) 166.5(6) 1_555 1_555 1_555 yes
Ir(1) Ir(2) C(6) 96.0(7) 1_555 1_555 1_555 yes
Cl(2) Ir(2) O(2) 87.2(5) 1_555 1_555 1_555 yes
Cl(2) Ir(2) O(4) 174.3(6) 1_555 1_555 1_555 yes
Cl(2) Ir(2) N(2) 93.0(5) 1_555 1_555 1_555 yes
Cl(2) Ir(2) C(6) 89.6(8) 1_555 1_555 1_555 yes
O(2) Ir(2) O(4) 87.7(7) 1_555 1_555 1_555 yes
O(2) Ir(2) N(2) 86.5(7) 1_555 1_555 1_555 yes
O(2) Ir(2) C(6) 176.7(10) 1_555 1_555 1_555 yes
O(4) Ir(2) N(2) 84.4(6) 1_555 1_555 1_555 yes
O(4) Ir(2) C(6) 95.6(10) 1_555 1_555 1_555 yes
N(2) Ir(2) C(6) 93.7(9) 1_555 1_555 1_555 yes
Ir(1) O(1) C(1) 121(1) 1_555 1_555 1_555 yes
Ir(2) O(2) C(1) 119(1) 1_555 1_555 1_555 yes
Ir(1) O(3) C(3) 120(1) 1_555 1_555 1_555 yes
Ir(2) O(4) C(3) 120(1) 1_555 1_555 1_555 yes
Ir(1) N(1) C(7) 173(1) 1_555 1_555 1_555 yes
Ir(2) N(2) C(9) 172(1) 1_555 1_555 1_555 yes
O(1) C(1) O(2) 126(1) 1_555 1_555 1_555 yes
O(1) C(1) C(2) 118(1) 1_555 1_555 1_555 yes
O(2) C(1) C(2) 114(1) 1_555 1_555 1_555 yes
C(1) C(2) H(1) 110(4) 1_555 1_555 1_555 no
C(1) C(2) H(2) 109(4) 1_555 1_555 1_555 no
C(1) C(2) H(3) 110(3) 1_555 1_555 1_555 no
H(1) C(2) H(2) 107(2) 1_555 1_555 1_555 no
H(1) C(2) H(3) 109(6) 1_555 1_555 1_555 no
H(2) C(2) H(3) 108(5) 1_555 1_555 1_555 no
O(3) C(3) O(4) 127(1) 1_555 1_555 1_555 yes
O(3) C(3) C(4) 114(1) 1_555 1_555 1_555 yes
O(4) C(3) C(4) 118(1) 1_555 1_555 1_555 yes
C(3) C(4) H(4) 110(1) 1_555 1_555 1_555 no
C(3) C(4) H(5) 112(3) 1_555 1_555 1_555 no
C(3) C(4) H(6) 110(2) 1_555 1_555 1_555 no
H(4) C(4) H(5) 107(2) 1_555 1_555 1_555 no
H(4) C(4) H(6) 107(7) 1_555 1_555 1_555 no
H(5) C(4) H(6) 108(3) 1_555 1_555 1_555 no
Ir(1) C(5) O(5) 178(2) 1_555 1_555 1_555 yes
Ir(2) C(6) O(6) 177(2) 1_555 1_555 1_555 yes
N(1) C(7) C(8) 175(2) 1_555 1_555 1_555 yes
C(7) C(8) H(7) 109(2) 1_555 1_555 1_555 no
C(7) C(8) H(8) 113(3) 1_555 1_555 1_555 no
C(7) C(8) H(9) 110(2) 1_555 1_555 1_555 no
H(7) C(8) H(8) 107(3) 1_555 1_555 1_555 no
H(7) C(8) H(9) 105(6) 1_555 1_555 1_555 no
H(8) C(8) H(9) 109(3) 1_555 1_555 1_555 no
N(2) C(9) C(10) 173(2) 1_555 1_555 1_555 yes
C(9) C(10) H(10) 110(2) 1_555 1_555 1_555 no
C(9) C(10) H(11) 111(2) 1_555 1_555 1_555 no
C(9) C(10) H(12) 111(1) 1_555 1_555 1_555 no
H(10) C(10) H(11) 107(2) 1_555 1_555 1_555 no
H(10) C(10) H(12) 106(5) 1_555 1_555 1_555 no
H(11) C(10) H(12) 108(5) 1_555 1_555 1_555 no

loop_
_geom_bond_atom_site_label_1
_geom_bond_atom_site_label_2
_geom_bond_distance
_geom_bond_site_symmetry_1
_geom_bond_site_symmetry_2
_geom_bond_publ_flag
Ir(1) Ir(2) 2.569(1) 1_555 1_555 yes
Ir(1) Cl(1) 2.341(6) 1_555 1_555 yes
Ir(1) O(1) 2.06(1) 1_555 1_555 yes
Ir(1) O(3) 2.09(1) 1_555 1_555 yes
Ir(1) N(1) 2.18(2) 1_555 1_555 yes
Ir(1) C(5) 1.82(2) 1_555 1_555 yes
Ir(2) Cl(2) 2.335(5) 1_555 1_555 yes
Ir(2) O(2) 2.07(2) 1_555 1_555 yes
Ir(2) O(4) 2.05(1) 1_555 1_555 yes
Ir(2) N(2) 2.13(1) 1_555 1_555 yes
Ir(2) C(6) 1.80(2) 1_555 1_555 yes
O(1) C(1) 1.21(2) 1_555 1_555 yes
O(2) C(1) 1.29(2) 1_555 1_555 yes
O(3) C(3) 1.24(2) 1_555 1_555 yes
O(4) C(3) 1.24(2) 1_555 1_555 yes
O(5) C(5) 1.11(2) 1_555 1_555 yes
O(6) C(6) 1.16(3) 1_555 1_555 yes
N(1) C(7) 1.09(2) 1_555 1_555 yes
N(2) C(9) 1.12(2) 1_555 1_555 yes
C(1) C(2) 1.52(3) 1_555 1_555 yes
C(3) C(4) 1.55(3) 1_555 1_555 yes
C(7) C(8) 1.48(3) 1_555 1_555 yes
C(9) C(10) 1.46(2) 1_555 1_555 yes

loop_
_geom_contact_atom_site_label_1
_geom_contact_atom_site_label_2
_geom_contact_distance
_geom_contact_site_symmetry_1
_geom_contact_site_symmetry_2
Ir(1) Ir(2) 2.569(1) 1_555 1_555
Cl(1) C(10) 3.44(2) 1_555 4_555
Cl(1) C(10) 3.59(3) 1_555 3_645
O(1) C(9) 3.41(3) 1_555 3_644
O(1) O(6) 3.45(3) 1_555 3_644
O(1) N(2) 3.51(2) 1_555 3_644
O(2) O(5) 3.29(2) 1_555 3_654
O(3) C(10) 3.51(3) 1_555 3_644
O(4) O(5) 3.58(3) 1_555 3_654
O(5) C(4) 3.24(3) 1_555 3_645
O(5) O(6) 3.26(3) 1_555 3_644
O(5) C(3) 3.32(3) 1_555 3_645
O(5) C(1) 3.48(2) 1_555 3_645
O(5) C(10) 3.53(3) 1_555 1_545
O(6) C(5) 3.23(3) 1_555 3_655
O(6) N(1) 3.34(3) 1_555 3_655
O(6) C(10) 3.44(3) 1_555 3_645
O(6) C(2) 3.53(3) 1_555 1_556
N(2) C(7) 3.60(3) 1_555 3_655

loop_
_geom_torsion_atom_site_label_1
_geom_torsion_atom_site_label_2
_geom_torsion_atom_site_label_3
_geom_torsion_atom_site_label_4
_geom_torsion
_geom_torsion_site_symmetry_1
_geom_torsion_site_symmetry_2
_geom_torsion_site_symmetry_3
_geom_torsion_site_symmetry_4
_geom_torsion_publ_flag
Ir(1) Ir(2) O(2) C(1) 12(1) 1_555 1_555 1_555 1_555 yes
Ir(1) Ir(2) O(4) C(3) 15(1) 1_555 1_555 1_555 1_555 yes
Ir(1) Ir(2) N(2) C(9) -34(15) 1_555 1_555 1_555 1_555 yes
Ir(1) Ir(2) C(6) O(6) 119(52) 1_555 1_555 1_555 1_555 yes
Ir(1) O(1) C(1) O(2) -11(2) 1_555 1_555 1_555 1_555 yes
Ir(1) O(1) C(1) C(2) 176(1) 1_555 1_555 1_555 1_555 yes
Ir(1) O(3) C(3) O(4) -7(3) 1_555 1_555 1_555 1_555 yes
Ir(1) O(3) C(3) C(4) 174(1) 1_555 1_555 1_555 1_555 yes
Ir(1) N(1) C(7) C(8) -20(46) 1_555 1_555 1_555 1_555 yes
Ir(2) Ir(1) O(1) C(1) 15(1) 1_555 1_555 1_555 1_555 yes
Ir(2) Ir(1) O(3) C(3) 14(1) 1_555 1_555 1_555 1_555 yes
Ir(2) Ir(1) N(1) C(7) 53(19) 1_555 1_555 1_555 1_555 yes
Ir(2) Ir(1) C(5) O(5) -73.6 1_555 1_555 1_555 1_555 yes
Ir(2) O(2) C(1) O(1) -4(2) 1_555 1_555 1_555 1_555 yes
Ir(2) O(2) C(1) C(2) 168(1) 1_555 1_555 1_555 1_555 yes
Ir(2) O(4) C(3) O(3) -8(3) 1_555 1_555 1_555 1_555 yes
Ir(2) O(4) C(3) C(4) 169(1) 1_555 1_555 1_555 1_555 yes
Ir(2) N(2) C(9) C(10) -63(33) 1_555 1_555 1_555 1_555 yes
Cl(1) Ir(1) Ir(2) Cl(2) -110.0(2) 1_555 1_555 1_555 1_555 yes
Cl(1) Ir(1) Ir(2) O(2) 163.5(5) 1_555 1_555 1_555 1_555 yes
Cl(1) Ir(1) Ir(2) O(4) 75.4(6) 1_555 1_555 1_555 1_555 yes
Cl(1) Ir(1) Ir(2) N(2) 115(1) 1_555 1_555 1_555 1_555 yes
Cl(1) Ir(1) Ir(2) C(6) -19.7(8) 1_555 1_555 1_555 1_555 yes
Cl(1) Ir(1) O(1) C(1) -77(5) 1_555 1_555 1_555 1_555 yes
Cl(1) Ir(1) O(3) C(3) -80(1) 1_555 1_555 1_555 1_555 yes
Cl(1) Ir(1) N(1) C(7) -52(18) 1_555 1_555 1_555 1_555 yes
Cl(1) Ir(1) C(5) O(5) 21.7 1_555 1_555 1_555 1_555 yes
Cl(2) Ir(2) Ir(1) O(1) 74.8(4) 1_555 1_555 1_555 1_555 yes
Cl(2) Ir(2) Ir(1) O(3) 162.1(5) 1_555 1_555 1_555 1_555 yes
Cl(2) Ir(2) Ir(1) N(1) 144(2) 1_555 1_555 1_555 1_555 yes
Cl(2) Ir(2) Ir(1) C(5) -18.6(8) 1_555 1_555 1_555 1_555 yes
Cl(2) Ir(2) O(2) C(1) -84(1) 1_555 1_555 1_555 1_555 yes
Cl(2) Ir(2) O(4) C(3) -93(3) 1_555 1_555 1_555 1_555 yes
Cl(2) Ir(2) N(2) C(9) -168(14) 1_555 1_555 1_555 1_555 yes
Cl(2) Ir(2) C(6) O(6) -143(52) 1_555 1_555 1_555 1_555 yes
O(1) Ir(1) Ir(2) O(2) -11.7(6) 1_555 1_555 1_555 1_555 yes
O(1) Ir(1) Ir(2) O(4) -99.8(7) 1_555 1_555 1_555 1_555 yes
O(1) Ir(1) Ir(2) N(2) -59(1) 1_555 1_555 1_555 1_555 yes
O(1) Ir(1) Ir(2) C(6) 165.1(9) 1_555 1_555 1_555 1_555 yes
O(1) Ir(1) O(3) C(3) 100(1) 1_555 1_555 1_555 1_555 yes
O(1) Ir(1) N(1) C(7) 122(18) 1_555 1_555 1_555 1_555 yes
O(1) Ir(1) C(5) O(5) -159.1 1_555 1_555 1_555 1_555 yes
O(2) Ir(2) Ir(1) O(3) 75.6(6) 1_555 1_555 1_555 1_555 yes
O(2) Ir(2) Ir(1) N(1) 57(2) 1_555 1_555 1_555 1_555 yes
O(2) Ir(2) Ir(1) C(5) -105.1(9) 1_555 1_555 1_555 1_555 yes
O(2) Ir(2) O(4) C(3) -68(1) 1_555 1_555 1_555 1_555 yes
O(2) Ir(2) N(2) C(9) -81(14) 1_555 1_555 1_555 1_555 yes
O(2) Ir(2) C(6) O(6) -143(45) 1_555 1_555 1_555 1_555 yes
O(3) Ir(1) Ir(2) O(4) -12.5(7) 1_555 1_555 1_555 1_555 yes
O(3) Ir(1) Ir(2) N(2) 27(2) 1_555 1_555 1_555 1_555 yes
O(3) Ir(1) Ir(2) C(6) -107.6(9) 1_555 1_555 1_555 1_555 yes
O(3) Ir(1) O(1) C(1) -67(1) 1_555 1_555 1_555 1_555 yes
O(3) Ir(1) N(1) C(7) 35(18) 1_555 1_555 1_555 1_555 yes
O(3) Ir(1) C(5) O(5) 26.2 1_555 1_555 1_555 1_555 yes
O(4) Ir(2) Ir(1) N(1) -30(2) 1_555 1_555 1_555 1_555 yes
O(4) Ir(2) Ir(1) C(5) 166.8(10) 1_555 1_555 1_555 1_555 yes
O(4) Ir(2) O(2) C(1) 98(1) 1_555 1_555 1_555 1_555 yes
O(4) Ir(2) N(2) C(9) 6(14) 1_555 1_555 1_555 1_555 yes
O(4) Ir(2) C(6) O(6) 34(52) 1_555 1_555 1_555 1_555 yes
O(5) C(5) Ir(1) N(1) 110.3 1_555 1_555 1_555 1_555 yes
O(6) C(6) Ir(2) N(2) -50(52) 1_555 1_555 1_555 1_555 yes
N(1) Ir(1) Ir(2) N(2) 10(2) 1_555 1_555 1_555 1_555 yes
N(1) Ir(1) Ir(2) C(6) -125(2) 1_555 1_555 1_555 1_555 yes
N(1) Ir(1) O(1) C(1) -151(1) 1_555 1_555 1_555 1_555 yes
N(1) Ir(1) O(3) C(3) -169(1) 1_555 1_555 1_555 1_555 yes
N(2) Ir(2) Ir(1) C(5) -152(2) 1_555 1_555 1_555 1_555 yes
N(2) Ir(2) O(2) C(1) -177(1) 1_555 1_555 1_555 1_555 yes
N(2) Ir(2) O(4) C(3) -155(1) 1_555 1_555 1_555 1_555 yes
C(1) O(1) Ir(1) C(5) 112(1) 1_555 1_555 1_555 1_555 yes
C(1) O(2) Ir(2) C(6) -84(14) 1_555 1_555 1_555 1_555 yes
C(3) O(3) Ir(1) C(5) -84(59) 1_555 1_555 1_555 1_555 yes
C(3) O(4) Ir(2) C(6) 111(1) 1_555 1_555 1_555 1_555 yes
C(5) Ir(1) Ir(2) C(6) 71(1) 1_555 1_555 1_555 1_555 yes
C(5) Ir(1) N(1) C(7) -143(18) 1_555 1_555 1_555 1_555 yes
C(6) Ir(2) N(2) C(9) 101(14) 1_555 1_555 1_555 1_555 yes
